data_4119586
loop_
_publ_author_name
'Wai-Lun Man'
'Jianhui Xie'
'Yi Pan'
'William W. Y. Lam'
'Hoi-Ki Kwong'
'Kwok-Wa Ip'
'Shek-Man Yiu'
'Kai-Chung Lau'
'Tai-Chu Lau'

_publ_contact_author_name
;
;
_publ_section_title
;
 C-N Bond Cleavage of Anilines by a (Salen)ruthenium(VI) Nitrido Complex
;
_journal_name_full 'Journal of the American Chemical Society'
_journal_page_first 5533
_journal_page_last 5536
_journal_paper_doi 10.1021/ja401553d
_journal_volume 135
_journal_year 2013
_chemical_formula_moiety 'C26 H25 Cl N4 O2 Ru, 2(C H2 Cl2)'
_chemical_formula_sum 'C28 H29 Cl5 N4 O2 Ru'
_chemical_formula_weight 731.87
_chemical_name_systematic
;
 ? 
;
_space_group_crystal_system monoclinic
_space_group_IT_number 14
_space_group_name_Hall '-P 2ybc'
_space_group_name_H-M_alt 'P 1 21/c 1'
_symmetry_space_group_name_Hall '-P 2ybc'
_symmetry_space_group_name_H-M 'P 1 21/c 1'
_atom_sites_solution_hydrogens geom
_atom_sites_solution_primary direct
_atom_sites_solution_secondary difmap
_audit_creation_date 2012-09-17
_audit_creation_method
;
  Olex2 1.1
  (compiled 2011.08.18 svn.r1932, GUI svn.r3819)
;
_cell_angle_alpha 90.00
_cell_angle_beta 97.504(3)
_cell_angle_gamma 90.00
_cell_formula_units_Z 4
_cell_length_a 15.9922(5)
_cell_length_b 18.3461(6)
_cell_length_c 10.4644(3)
_cell_measurement_reflns_used 10835
_cell_measurement_temperature 133(2)
_cell_measurement_theta_max 71.4311
_cell_measurement_theta_min 3.6816
_cell_volume 3043.90(16)
_computing_molecular_graphics
;
O. V. Dolomanov, L. J. Bourhis, R. J. Gildea, J. A. K. Howard and H. Puschmann,
OLEX2: a complete structure solution, refinement and analysis program.
J. Appl. Cryst. (2009). 42, 339-341.
;
_computing_publication_material
;
O. V. Dolomanov, L. J. Bourhis, R. J. Gildea, J. A. K. Howard and H. Puschmann,
OLEX2: a complete structure solution, refinement and analysis program.
J. Appl. Cryst. (2009). 42, 339-341.
;
_computing_structure_refinement
;
XL, G.M. Sheldrick, Acta Cryst.
(2008). A64, 112-122
;
_computing_structure_solution 'SHELXS-97 (Sheldrick, 1990)'
_diffrn_ambient_temperature 133(2)
_diffrn_detector_area_resol_mean 16.1270
_diffrn_measured_fraction_theta_full 1.000
_diffrn_measured_fraction_theta_max 1.000
_diffrn_measurement_device_type 'Xcalibur, Sapphire3, Gemini ultra'
_diffrn_measurement_method '\w scans'
_diffrn_radiation_monochromator mirror
_diffrn_radiation_type 'CU K\a'
_diffrn_radiation_wavelength 1.54184
_diffrn_reflns_av_R_equivalents 0.0521
_diffrn_reflns_av_unetI/netI 0.0340
_diffrn_reflns_limit_h_max 19
_diffrn_reflns_limit_h_min -18
_diffrn_reflns_limit_k_max 21
_diffrn_reflns_limit_k_min -17
_diffrn_reflns_limit_l_max 12
_diffrn_reflns_limit_l_min -12
_diffrn_reflns_number 16221
_diffrn_reflns_theta_full 67.00
_diffrn_reflns_theta_max 67.00
_diffrn_reflns_theta_min 3.68
_diffrn_source 'Enhance Ultra (Cu) x-ray Source'
_diffrn_source_current n/a
_diffrn_source_voltage n/a
_exptl_absorpt_coefficient_mu 8.481
_exptl_absorpt_correction_T_max 1.00000
_exptl_absorpt_correction_T_min 0.13087
_exptl_absorpt_correction_type multi-scan
_exptl_absorpt_process_details
;
CrysAlisPro, Agilent Technologies,
Version 1.171.35.21 (release 20-01-2012 CrysAlis171 .NET)
(compiled Jan 23 2012,18:06:46)
empirical absorption correction using spherical harmonics,
 implemented in SCALE3 ABSPACK scaling algorithm.
;
_exptl_crystal_colour purple
_exptl_crystal_density_diffrn 1.597
_exptl_crystal_description plate
_exptl_crystal_F_000 1480
_exptl_crystal_size_max 0.61
_exptl_crystal_size_mid 0.54
_exptl_crystal_size_min 0.01
_refine_diff_density_max 2.254
_refine_diff_density_min -1.615
_refine_diff_density_rms 0.164
_refine_ls_extinction_method none
_refine_ls_goodness_of_fit_ref 1.058
_refine_ls_hydrogen_treatment constr
_refine_ls_matrix_type full
_refine_ls_number_parameters 361
_refine_ls_number_reflns 5428
_refine_ls_number_restraints 0
_refine_ls_restrained_S_all 1.058
_refine_ls_R_factor_all 0.0613
_refine_ls_R_factor_gt 0.0600
_refine_ls_shift/su_max 0.001
_refine_ls_shift/su_mean 0.000
_refine_ls_structure_factor_coef Fsqd
_refine_ls_weighting_details 'calc w=1/[\s^2^(Fo^2^)+(0.1006P)^2^+14.5033P] where P=(Fo^2^+2Fc^2^)/3'
_refine_ls_weighting_scheme calc
_refine_ls_wR_factor_gt 0.1642
_refine_ls_wR_factor_ref 0.1654
_reflns_number_gt 5210
_reflns_number_total 5428
_reflns_threshold_expression >2sigma(I)
_cod_data_source_file ja401553d_si_002.cif
_cod_data_source_block 091412a_beyond
_cod_database_code 4119586

loop_
_space_group_symop_id
_space_group_symop_operation_xyz
1 'x, y, z'
2 '-x, y+1/2, -z+1/2'
3 '-x, -y, -z'
4 'x, -y-1/2, z-1/2'

loop_
_atom_site_label
_atom_site_type_symbol
_atom_site_fract_x
_atom_site_fract_y
_atom_site_fract_z
_atom_site_U_iso_or_equiv
_atom_site_adp_type
_atom_site_occupancy
_atom_site_symmetry_multiplicity
_atom_site_calc_flag
_atom_site_refinement_flags
C1 C 0.1820(3) -0.1077(2) 0.6425(4) 0.0182(9) Uani 1 1 d .
C2 C 0.2061(3) -0.1782(3) 0.6925(5) 0.0236(10) Uani 1 1 d .
H2 H 0.2361 -0.1819 0.7768 0.028 Uiso 1 1 calc R
C3 C 0.1872(3) -0.2406(3) 0.6226(5) 0.0280(11) Uani 1 1 d .
H3 H 0.2048 -0.2865 0.6587 0.034 Uiso 1 1 calc R
C4 C 0.1423(4) -0.2374(3) 0.4987(5) 0.0308(12) Uani 1 1 d .
H4 H 0.1302 -0.2807 0.4499 0.037 Uiso 1 1 calc R
C5 C 0.1159(3) -0.1706(3) 0.4485(5) 0.0256(10) Uani 1 1 d .
H5 H 0.0840 -0.1686 0.3654 0.031 Uiso 1 1 calc R
C6 C 0.1348(3) -0.1048(3) 0.5169(5) 0.0192(9) Uani 1 1 d .
C7 C 0.1035(3) -0.0391(3) 0.4528(5) 0.0192(9) Uani 1 1 d .
H7 H 0.0634 -0.0441 0.3778 0.023 Uiso 1 1 calc R
C8 C 0.0885(3) 0.0932(3) 0.4249(5) 0.0266(11) Uani 1 1 d .
H8 H 0.0478 0.1137 0.4802 0.032 Uiso 1 1 calc R
C9 C 0.0417(3) 0.0830(3) 0.2911(5) 0.0236(10) Uani 1 1 d .
H9A H -0.0074 0.0505 0.2951 0.028 Uiso 1 1 calc R
H9B H 0.0793 0.0597 0.2351 0.028 Uiso 1 1 calc R
C10 C 0.0115(4) 0.1564(3) 0.2340(6) 0.0377(13) Uani 1 1 d .
H10A H -0.0140 0.1492 0.1434 0.045 Uiso 1 1 calc R
H10B H -0.0328 0.1758 0.2826 0.045 Uiso 1 1 calc R
C11 C 0.0820(4) 0.2114(3) 0.2378(6) 0.0370(13) Uani 1 1 d .
H11A H 0.0586 0.2588 0.2048 0.044 Uiso 1 1 calc R
H11B H 0.1229 0.1949 0.1806 0.044 Uiso 1 1 calc R
C12 C 0.1278(3) 0.2218(3) 0.3747(5) 0.0245(10) Uani 1 1 d .
H12A H 0.1752 0.2564 0.3735 0.029 Uiso 1 1 calc R
H12B H 0.0884 0.2419 0.4312 0.029 Uiso 1 1 calc R
C13 C 0.1611(3) 0.1480(3) 0.4256(5) 0.0270(11) Uani 1 1 d .
H13 H 0.1998 0.1292 0.3655 0.032 Uiso 1 1 calc R
C14 C 0.2493(3) 0.2041(3) 0.6077(5) 0.0221(10) Uani 1 1 d .
H14 H 0.2431 0.2484 0.5603 0.027 Uiso 1 1 calc R
C15 C 0.3038(3) 0.2056(3) 0.7300(5) 0.0199(9) Uani 1 1 d .
C16 C 0.3396(3) 0.2750(3) 0.7652(5) 0.0264(11) Uani 1 1 d .
H16 H 0.3262 0.3152 0.7091 0.032 Uiso 1 1 calc R
C17 C 0.3927(3) 0.2857(3) 0.8769(5) 0.0301(12) Uani 1 1 d .
H17 H 0.4157 0.3326 0.8985 0.036 Uiso 1 1 calc R
C18 C 0.4127(3) 0.2256(3) 0.9597(5) 0.0284(11) Uani 1 1 d .
H18 H 0.4502 0.2318 1.0371 0.034 Uiso 1 1 calc R
C19 C 0.3785(3) 0.1582(3) 0.9292(5) 0.0238(10) Uani 1 1 d .
H19 H 0.3922 0.1190 0.9875 0.029 Uiso 1 1 calc R
C20 C 0.3238(3) 0.1450(3) 0.8144(5) 0.0213(10) Uani 1 1 d .
C21 C 0.3854(3) -0.0417(3) 0.4237(5) 0.0262(11) Uani 1 1 d .
C22 C 0.3558(4) -0.1113(3) 0.4380(6) 0.0325(12) Uani 1 1 d .
H22 H 0.3116 -0.1204 0.4885 0.039 Uiso 1 1 calc R
C23 C 0.3924(4) -0.1677(4) 0.3766(6) 0.0418(14) Uani 1 1 d .
H23 H 0.3729 -0.2163 0.3836 0.050 Uiso 1 1 calc R
C24 C 0.4579(4) -0.1529(4) 0.3045(6) 0.0388(14) Uani 1 1 d .
H24 H 0.4832 -0.1918 0.2635 0.047 Uiso 1 1 calc R
C25 C 0.4861(4) -0.0836(4) 0.2921(6) 0.0382(14) Uani 1 1 d .
H25 H 0.5303 -0.0745 0.2419 0.046 Uiso 1 1 calc R
C26 C 0.4502(4) -0.0258(4) 0.3529(6) 0.0356(13) Uani 1 1 d .
H26 H 0.4697 0.0227 0.3458 0.043 Uiso 1 1 calc R
N1 N 0.1253(2) 0.0258(2) 0.4888(4) 0.0184(8) Uani 1 1 d .
N2 N 0.2087(2) 0.1485(2) 0.5576(4) 0.0201(8) Uani 1 1 d .
N3 N 0.2965(2) 0.0244(2) 0.5479(4) 0.0215(8) Uani 1 1 d .
N4 N 0.3530(3) 0.0205(3) 0.4873(5) 0.0301(10) Uani 1 1 d .
O1 O 0.2051(2) -0.05192(17) 0.7169(3) 0.0221(7) Uani 1 1 d .
O2 O 0.2966(2) 0.07779(18) 0.7942(3) 0.0222(7) Uani 1 1 d .
Cl1 Cl 0.10321(7) 0.08852(6) 0.75318(11) 0.0238(3) Uani 1 1 d .
Ru1 Ru 0.21336(2) 0.048558(18) 0.63810(3) 0.01535(16) Uani 1 1 d .
C28 C 0.1752(8) 0.9987(6) 0.0255(9) 0.088(3) Uani 1 1 d .
H28A H 0.1398 1.0412 -0.0044 0.105 Uiso 1 1 calc R
H28B H 0.2005 0.9796 -0.0491 0.105 Uiso 1 1 calc R
Cl4 Cl 0.25625(19) 1.02764(19) 0.1439(3) 0.0946(8) Uani 1 1 d .
Cl5 Cl 0.1124(2) 0.93254(15) 0.0797(3) 0.0963(9) Uani 1 1 d .
C27 C 0.6146(6) 0.0777(4) 0.0905(10) 0.072(3) Uani 1 1 d .
H27A H 0.6594 0.0452 0.1323 0.086 Uiso 1 1 calc R
H27B H 0.5729 0.0474 0.0360 0.086 Uiso 1 1 calc R
Cl2 Cl 0.56387(14) 0.12275(14) 0.2117(2) 0.0768(6) Uani 1 1 d .
Cl3 Cl 0.65868(14) 0.14132(12) -0.00611(17) 0.0643(5) Uani 1 1 d .

loop_
_atom_site_aniso_label
_atom_site_aniso_U_11
_atom_site_aniso_U_22
_atom_site_aniso_U_33
_atom_site_aniso_U_23
_atom_site_aniso_U_13
_atom_site_aniso_U_12
C1 0.016(2) 0.016(2) 0.023(2) 0.0001(18) 0.0056(17) 0.0017(17)
C2 0.024(2) 0.019(2) 0.027(2) 0.0026(19) 0.0017(19) 0.0014(19)
C3 0.031(3) 0.016(2) 0.036(3) 0.002(2) 0.001(2) 0.000(2)
C4 0.039(3) 0.016(2) 0.036(3) -0.005(2) -0.001(2) 0.000(2)
C5 0.027(2) 0.022(3) 0.027(2) -0.004(2) 0.002(2) -0.003(2)
C6 0.017(2) 0.018(2) 0.024(2) -0.0014(18) 0.0046(17) -0.0048(17)
C7 0.017(2) 0.020(2) 0.020(2) -0.0009(18) 0.0037(18) -0.0009(17)
C8 0.026(3) 0.019(2) 0.034(3) 0.005(2) -0.001(2) 0.000(2)
C9 0.023(2) 0.023(3) 0.024(2) 0.0010(19) -0.0001(19) 0.0006(19)
C10 0.038(3) 0.033(3) 0.038(3) 0.011(2) -0.009(2) -0.001(2)
C11 0.045(3) 0.029(3) 0.035(3) 0.011(2) -0.001(3) -0.004(2)
C12 0.026(2) 0.019(2) 0.029(3) 0.0036(19) 0.004(2) -0.0033(19)
C13 0.029(3) 0.024(3) 0.027(3) 0.001(2) 0.003(2) -0.004(2)
C14 0.018(2) 0.018(2) 0.032(3) 0.0019(19) 0.0098(19) -0.0019(18)
C15 0.016(2) 0.020(2) 0.026(2) -0.0037(18) 0.0092(18) -0.0020(17)
C16 0.025(2) 0.021(2) 0.035(3) -0.005(2) 0.013(2) -0.003(2)
C17 0.027(3) 0.029(3) 0.035(3) -0.013(2) 0.010(2) -0.010(2)
C18 0.024(2) 0.036(3) 0.026(2) -0.012(2) 0.008(2) -0.005(2)
C19 0.020(2) 0.026(3) 0.026(2) -0.006(2) 0.0047(19) -0.0003(19)
C20 0.015(2) 0.023(2) 0.027(2) -0.0050(19) 0.0090(18) 0.0017(18)
C21 0.021(2) 0.033(3) 0.026(3) -0.008(2) 0.008(2) 0.008(2)
C22 0.032(3) 0.032(3) 0.036(3) 0.001(2) 0.015(2) 0.006(2)
C23 0.051(4) 0.031(3) 0.046(3) 0.000(3) 0.013(3) 0.014(3)
C24 0.043(3) 0.042(4) 0.032(3) -0.002(2) 0.009(2) 0.025(3)
C25 0.028(3) 0.056(4) 0.033(3) -0.006(3) 0.012(2) 0.012(3)
C26 0.026(3) 0.044(3) 0.039(3) -0.006(3) 0.014(2) 0.002(2)
N1 0.0174(19) 0.018(2) 0.0202(19) 0.0020(16) 0.0050(15) 0.0035(16)
N2 0.0192(19) 0.019(2) 0.023(2) 0.0000(16) 0.0078(16) -0.0013(15)
N3 0.0156(19) 0.022(2) 0.028(2) -0.0004(17) 0.0058(17) 0.0032(16)
N4 0.022(2) 0.029(2) 0.041(3) -0.004(2) 0.0094(19) -0.0001(18)
O1 0.0280(18) 0.0165(17) 0.0214(17) -0.0029(12) 0.0016(14) 0.0003(13)
O2 0.0245(17) 0.0167(17) 0.0248(17) -0.0019(13) 0.0011(13) -0.0004(13)
Cl1 0.0239(6) 0.0254(6) 0.0243(6) 0.0000(4) 0.0109(4) 0.0033(4)
Ru1 0.0139(2) 0.0136(2) 0.0188(2) -0.00150(11) 0.00321(15) 0.00057(11)
C28 0.120(9) 0.090(7) 0.054(5) 0.014(5) 0.014(5) 0.043(7)
Cl4 0.0902(18) 0.110(2) 0.0870(18) -0.0299(16) 0.0229(14) -0.0084(16)
Cl5 0.130(2) 0.0607(13) 0.0978(19) -0.0311(13) 0.0149(17) -0.0065(15)
C27 0.060(5) 0.040(4) 0.108(7) 0.008(4) -0.012(5) 0.005(4)
Cl2 0.0672(13) 0.0835(15) 0.0809(14) 0.0334(12) 0.0146(11) -0.0086(11)
Cl3 0.0803(13) 0.0699(12) 0.0405(9) -0.0011(8) -0.0008(8) 0.0105(10)

loop_
_atom_type_symbol
_atom_type_description
_atom_type_scat_dispersion_real
_atom_type_scat_dispersion_imag
_atom_type_scat_source
C C 0.0181 0.0091 'International Tables Vol C Tables 4.2.6.8 and 6.1.1.4'
H H 0.0000 0.0000 'International Tables Vol C Tables 4.2.6.8 and 6.1.1.4'
N N 0.0311 0.0180 'International Tables Vol C Tables 4.2.6.8 and 6.1.1.4'
O O 0.0492 0.0322 'International Tables Vol C Tables 4.2.6.8 and 6.1.1.4'
Cl Cl 0.3639 0.7018 'International Tables Vol C Tables 4.2.6.8 and 6.1.1.4'
Ru Ru 0.0552 3.2960 'International Tables Vol C Tables 4.2.6.8 and 6.1.1.4'

loop_
_geom_angle_atom_site_label_1
_geom_angle_atom_site_label_2
_geom_angle_atom_site_label_3
_geom_angle
C6 C1 C2 117.0(4)
O1 C1 C2 116.6(4)
O1 C1 C6 126.4(4)
C1 C2 H2 119.0
C3 C2 C1 122.0(5)
C3 C2 H2 119.0
C2 C3 H3 119.7
C2 C3 C4 120.6(5)
C4 C3 H3 119.7
C3 C4 H4 120.5
C5 C4 C3 119.0(5)
C5 C4 H4 120.5
C4 C5 H5 119.0
C4 C5 C6 122.1(5)
C6 C5 H5 119.0
C1 C6 C7 124.7(4)
C5 C6 C1 119.1(4)
C5 C6 C7 116.2(4)
C6 C7 H7 117.4
N1 C7 C6 125.2(4)
N1 C7 H7 117.4
C9 C8 H8 107.5
C9 C8 C13 111.7(4)
C13 C8 H8 107.5
N1 C8 H8 107.5
N1 C8 C9 115.6(4)
N1 C8 C13 106.7(4)
C8 C9 H9A 109.6
C8 C9 H9B 109.6
C8 C9 C10 110.3(4)
H9A C9 H9B 108.1
C10 C9 H9A 109.6
C10 C9 H9B 109.6
C9 C10 H10A 109.1
C9 C10 H10B 109.1
H10A C10 H10B 107.8
C11 C10 C9 112.5(5)
C11 C10 H10A 109.1
C11 C10 H10B 109.1
C10 C11 H11A 109.2
C10 C11 H11B 109.2
C10 C11 C12 111.8(5)
H11A C11 H11B 107.9
C12 C11 H11A 109.2
C12 C11 H11B 109.2
C11 C12 H12A 110.0
C11 C12 H12B 110.0
H12A C12 H12B 108.4
C13 C12 C11 108.6(4)
C13 C12 H12A 110.0
C13 C12 H12B 110.0
C8 C13 H13 107.6
C12 C13 C8 110.5(4)
C12 C13 H13 107.6
N2 C13 C8 107.7(4)
N2 C13 C12 115.6(4)
N2 C13 H13 107.6
C15 C14 H14 117.0
N2 C14 H14 117.0
N2 C14 C15 126.0(4)
C16 C15 C14 114.9(4)
C16 C15 C20 119.0(4)
C20 C15 C14 126.1(4)
C15 C16 H16 118.8
C17 C16 C15 122.3(5)
C17 C16 H16 118.8
C16 C17 H17 120.8
C16 C17 C18 118.5(5)
C18 C17 H17 120.8
C17 C18 H18 119.7
C19 C18 C17 120.7(5)
C19 C18 H18 119.7
C18 C19 H19 118.8
C18 C19 C20 122.4(5)
C20 C19 H19 118.8
C19 C20 C15 117.1(4)
O2 C20 C15 126.0(4)
O2 C20 C19 116.9(4)
C22 C21 C26 123.1(5)
C22 C21 N4 122.0(5)
C26 C21 N4 114.8(5)
C21 C22 H22 121.0
C21 C22 C23 118.0(5)
C23 C22 H22 121.0
C22 C23 H23 120.1
C22 C23 C24 119.7(6)
C24 C23 H23 120.1
C23 C24 H24 119.5
C25 C24 C23 121.1(5)
C25 C24 H24 119.5
C24 C25 H25 119.9
C24 C25 C26 120.3(6)
C26 C25 H25 119.9
C21 C26 C25 117.8(6)
C21 C26 H26 121.1
C25 C26 H26 121.1
C7 N1 C8 124.2(4)
C7 N1 Ru1 123.9(3)
C8 N1 Ru1 111.9(3)
C13 N2 Ru1 111.7(3)
C14 N2 C13 123.6(4)
C14 N2 Ru1 124.3(3)
N4 N3 Ru1 169.1(4)
N3 N4 C21 130.1(5)
C1 O1 Ru1 119.7(3)
C20 O2 Ru1 122.8(3)
N1 Ru1 N2 83.08(16)
N1 Ru1 O1 92.94(15)
N1 Ru1 O2 175.49(14)
N1 Ru1 Cl1 88.14(11)
N2 Ru1 O1 174.19(15)
N2 Ru1 O2 94.61(15)
N2 Ru1 Cl1 86.66(11)
N3 Ru1 N1 91.83(17)
N3 Ru1 N2 89.65(17)
N3 Ru1 O1 94.73(17)
N3 Ru1 O2 92.03(16)
N3 Ru1 Cl1 176.30(14)
O1 Ru1 O2 89.07(14)
O1 Ru1 Cl1 88.98(10)
O2 Ru1 Cl1 87.86(10)
H28A C28 H28B 107.8
Cl4 C28 H28A 109.0
Cl4 C28 H28B 109.0
Cl5 C28 H28A 109.0
Cl5 C28 H28B 109.0
Cl5 C28 Cl4 113.0(5)
H27A C27 H27B 108.1
Cl2 C27 H27A 109.5
Cl2 C27 H27B 109.5
Cl3 C27 H27A 109.5
Cl3 C27 H27B 109.5
Cl3 C27 Cl2 110.8(5)

loop_
_geom_bond_atom_site_label_1
_geom_bond_atom_site_label_2
_geom_bond_distance
C1 C2 1.430(7)
C1 C6 1.429(7)
C1 O1 1.309(6)
C2 H2 0.9500
C2 C3 1.372(7)
C3 H3 0.9500
C3 C4 1.399(8)
C4 H4 0.9500
C4 C5 1.378(8)
C5 H5 0.9500
C5 C6 1.415(7)
C6 C7 1.438(7)
C7 H7 0.9500
C7 N1 1.283(6)
C8 H8 1.0000
C8 C9 1.511(7)
C8 C13 1.534(7)
C8 N1 1.490(6)
C9 H9A 0.9900
C9 H9B 0.9900
C9 C10 1.526(7)
C10 H10A 0.9900
C10 H10B 0.9900
C10 C11 1.510(8)
C11 H11A 0.9900
C11 H11B 0.9900
C11 C12 1.533(7)
C12 H12A 0.9900
C12 H12B 0.9900
C12 C13 1.525(7)
C13 H13 1.0000
C13 N2 1.488(6)
C14 H14 0.9500
C14 C15 1.452(7)
C14 N2 1.284(6)
C15 C16 1.424(7)
C15 C20 1.431(7)
C16 H16 0.9500
C16 C17 1.366(8)
C17 H17 0.9500
C17 C18 1.414(8)
C18 H18 0.9500
C18 C19 1.372(7)
C19 H19 0.9500
C19 C20 1.412(7)
C20 O2 1.314(6)
C21 C22 1.377(8)
C21 C26 1.380(8)
C21 N4 1.450(7)
C22 H22 0.9500
C22 C23 1.389(8)
C23 H23 0.9500
C23 C24 1.396(9)
C24 H24 0.9500
C24 C25 1.360(10)
C25 H25 0.9500
C25 C26 1.398(8)
C26 H26 0.9500
N1 Ru1 2.006(4)
N2 Ru1 2.015(4)
N3 N4 1.172(6)
N3 Ru1 1.784(4)
O1 Ru1 2.031(3)
O2 Ru1 2.040(3)
Cl1 Ru1 2.3758(11)
C28 H28A 0.9900
C28 H28B 0.9900
C28 Cl4 1.753(12)
C28 Cl5 1.719(12)
C27 H27A 0.9900
C27 H27B 0.9900
C27 Cl2 1.793(11)
C27 Cl3 1.751(10)
